data_2217741
loop_
_publ_author_name
'Begum, G. Chanthini'
'Kumar, R. Suresh'
'Suresh, J.'
'Gopinathan, C.'
'Lakshman, P. L. Nilantha'

_publ_section_title
;(3<i>R</i>*,4<i>R</i>*,5<i>S</i>*)-4-(4-Methylphenyl)-2,3-diphenyl-7-[(<i>R</i>*)-1-phenylethyl]-1-oxa-2,7-diazaspiro[4.5]decan-10-one
 oxime
;
_journal_coeditor_code CI2561
_journal_issue 3
_journal_name_full 'Acta Crystallographica Section E'
_journal_page_first o590
_journal_paper_doi 10.1107/S1600536808004121
_journal_volume 64
_journal_year 2008
_chemical_formula_iupac 'C34 H35 N3 O2'
_chemical_formula_moiety 'C34 H35 N3 O2'
_chemical_formula_sum 'C34 H35 N3 O2'
_chemical_formula_weight 517.65
_chemical_name_systematic
;
(3<i>R</i>*,4<i>R</i>*,5S*)-4-(4-Methylphenyl)-2,3-diphenyl-7-
[(<i>R</i>*)-1-phenylethyl]-1-oxa-2,7-diazaspiro[4.5]decan-10-one oxime
;
_space_group_IT_number 19
_symmetry_cell_setting orthorhombic
_symmetry_space_group_name_Hall 'P 2ac 2ab'
_symmetry_space_group_name_H-M 'P 21 21 21'
_atom_sites_solution_hydrogens geom
_atom_sites_solution_primary direct
_atom_sites_solution_secondary difmap
_audit_creation_method SHELXL-97
_cell_angle_alpha 90.00
_cell_angle_beta 90.00
_cell_angle_gamma 90.00
_cell_formula_units_Z 4
_cell_length_a 10.448(7)
_cell_length_b 10.588(9)
_cell_length_c 26.490(16)
_cell_measurement_reflns_used 25
_cell_measurement_temperature 293(2)
_cell_measurement_theta_max 25
_cell_measurement_theta_min 2
_cell_volume 2930(4)
_computing_cell_refinement 'CAD-4 EXPRESS (Enraf--Nonius, 1994)'
_computing_data_collection 'CAD-4 EXPRESS (Enraf--Nonius, 1994)'
_computing_data_reduction 'XCAD4 (Harms & Wocadlo, 1996)'
_computing_molecular_graphics 'PLATON (Spek, 2003)'
_computing_publication_material 'SHELXL97 (Sheldrick, 2008)'
_computing_structure_refinement 'SHELXL97 (Sheldrick, 2008)'
_computing_structure_solution 'SHELXS97 (Sheldrick, 2008)'
_diffrn_ambient_temperature 293(2)
_diffrn_measured_fraction_theta_full 0.999
_diffrn_measured_fraction_theta_max 0.999
_diffrn_measurement_device_type 'Nonius MACH-3'
_diffrn_measurement_method \w-2\q
_diffrn_radiation_monochromator graphite
_diffrn_radiation_source 'fine-focus sealed tube'
_diffrn_radiation_type MoK\a
_diffrn_radiation_wavelength 0.71073
_diffrn_reflns_av_R_equivalents 0.0492
_diffrn_reflns_av_sigmaI/netI 0.1667
_diffrn_reflns_limit_h_max 12
_diffrn_reflns_limit_h_min 0
_diffrn_reflns_limit_k_max 12
_diffrn_reflns_limit_k_min 0
_diffrn_reflns_limit_l_max 31
_diffrn_reflns_limit_l_min -1
_diffrn_reflns_number 3068
_diffrn_reflns_theta_full 25
_diffrn_reflns_theta_max 24.98
_diffrn_reflns_theta_min 2.07
_diffrn_standards_decay_% 0
_diffrn_standards_interval_time 60
_diffrn_standards_number 2
_exptl_absorpt_coefficient_mu 0.073
_exptl_absorpt_correction_T_max 0.991
_exptl_absorpt_correction_T_min 0.986
_exptl_absorpt_correction_type psi-scan
_exptl_absorpt_process_details '(North <i>et al.</i>,  1968)'
_exptl_crystal_colour colourless
_exptl_crystal_density_diffrn 1.173
_exptl_crystal_density_method 'not measured'
_exptl_crystal_description Block
_exptl_crystal_F_000 1104
_exptl_crystal_size_max 0.18
_exptl_crystal_size_mid 0.16
_exptl_crystal_size_min 0.11
_refine_diff_density_max 0.152
_refine_diff_density_min -0.174
_refine_ls_extinction_method none
_refine_ls_goodness_of_fit_ref 0.955
_refine_ls_hydrogen_treatment constr
_refine_ls_matrix_type full
_refine_ls_number_parameters 355
_refine_ls_number_reflns 2933
_refine_ls_number_restraints 0
_refine_ls_restrained_S_all 0.955
_refine_ls_R_factor_all 0.2172
_refine_ls_R_factor_gt 0.0500
_refine_ls_shift/su_max 0.001
_refine_ls_shift/su_mean <0.001
_refine_ls_structure_factor_coef Fsqd
_refine_ls_weighting_details 'calc w=1/[\s^2^(Fo^2^)+(0.0339P)^2^] where P=(Fo^2^+2Fc^2^)/3'
_refine_ls_weighting_scheme calc
_refine_ls_wR_factor_gt 0.0812
_refine_ls_wR_factor_ref 0.1192
_reflns_number_gt 1037
_reflns_number_total 2933
_reflns_threshold_expression I>2\s(I)
_cod_data_source_file ci2561.cif
_cod_data_source_block I
_cod_database_code 2217741
_cod_database_fobs_code 2217741

loop_
_symmetry_equiv_pos_as_xyz
'x, y, z'
'-x+1/2, -y, z+1/2'
'x+1/2, -y+1/2, -z'
'-x, y+1/2, -z+1/2'

loop_
_atom_site_type_symbol
_atom_site_label
_atom_site_fract_x
_atom_site_fract_y
_atom_site_fract_z
_atom_site_U_iso_or_equiv
_atom_site_adp_type
_atom_site_calc_flag
_atom_site_refinement_flags
_atom_site_occupancy
C C2 0.1491(7) 0.2999(7) 0.2896(2) 0.057(2) Uani d . 1
H H2A 0.1502 0.3589 0.3176 0.068 Uiso calc R 1
H H2B 0.1778 0.2185 0.3020 0.068 Uiso calc R 1
C C3 0.0135(7) 0.2879(6) 0.2695(2) 0.061(2) Uani d . 1
H H3A -0.0421 0.2557 0.2959 0.073 Uiso calc R 1
H H3B -0.0178 0.3704 0.2594 0.073 Uiso calc R 1
C C4 0.0111(6) 0.2011(7) 0.2257(2) 0.0428(19) Uani d . 1
C C5 0.1068(6) 0.2330(6) 0.1843(2) 0.0440(19) Uani d . 1
C C6 0.2378(6) 0.2497(7) 0.2084(2) 0.0495(19) Uani d . 1
H H6A 0.2663 0.1691 0.2218 0.059 Uiso calc R 1
H H6B 0.2985 0.2757 0.1827 0.059 Uiso calc R 1
C C7 0.1025(6) 0.1445(6) 0.1374(2) 0.0453(19) Uani d . 1
H H7 0.0322 0.0849 0.1430 0.054 Uiso calc R 1
C C8 0.0593(6) 0.2344(6) 0.0951(2) 0.0459(19) Uani d . 1
H H8 0.1348 0.2757 0.0806 0.055 Uiso calc R 1
C C9 0.3678(7) 0.3610(7) 0.2705(3) 0.059(2) Uani d . 1
H H9 0.3949 0.2804 0.2852 0.070 Uiso calc R 1
C C10 0.3704(8) 0.4613(7) 0.3123(2) 0.092(3) Uani d . 1
H H10A 0.3400 0.5402 0.2990 0.138 Uiso calc R 1
H H10B 0.4564 0.4714 0.3243 0.138 Uiso calc R 1
H H10C 0.3163 0.4350 0.3396 0.138 Uiso calc R 1
C C31 -0.0448(7) 0.4453(7) 0.0987(3) 0.049(2) Uani d . 1
C C32 -0.1389(8) 0.4467(8) 0.0614(3) 0.069(2) Uani d . 1
H H32 -0.1766 0.3712 0.0515 0.083 Uiso calc R 1
C C33 -0.1768(8) 0.5572(10) 0.0391(3) 0.081(3) Uani d . 1
H H33 -0.2395 0.5554 0.0142 0.098 Uiso calc R 1
C C34 -0.1238(10) 0.6699(8) 0.0530(3) 0.078(3) Uani d . 1
H H34 -0.1507 0.7451 0.0383 0.094 Uiso calc R 1
C C35 -0.0303(9) 0.6693(8) 0.0890(3) 0.084(3) Uani d . 1
H H35 0.0081 0.7452 0.0980 0.101 Uiso calc R 1
C C36 0.0098(8) 0.5574(8) 0.1127(3) 0.065(2) Uani d . 1
H H36 0.0726 0.5595 0.1376 0.078 Uiso calc R 1
C C71 0.2166(7) 0.0680(7) 0.1229(2) 0.047(2) Uani d . 1
C C72 0.3230(7) 0.1135(7) 0.0978(3) 0.057(2) Uani d . 1
H H72 0.3307 0.1998 0.0921 0.068 Uiso calc R 1
C C73 0.4189(8) 0.0327(7) 0.0807(3) 0.065(2) Uani d . 1
H H73 0.4884 0.0662 0.0633 0.078 Uiso calc R 1
C C74 0.4133(9) -0.0953(8) 0.0889(3) 0.065(2) Uani d . 1
C C75 0.3100(9) -0.1418(8) 0.1145(3) 0.081(3) Uani d . 1
H H75 0.3036 -0.2281 0.1207 0.098 Uiso calc R 1
C C76 0.2152(8) -0.0616(8) 0.1312(3) 0.067(2) Uani d . 1
H H76 0.1467 -0.0960 0.1489 0.081 Uiso calc R 1
C C77 0.5171(7) -0.1818(8) 0.0674(3) 0.093(3) Uani d . 1
H H77A 0.5320 -0.1608 0.0327 0.139 Uiso calc R 1
H H77B 0.4897 -0.2681 0.0699 0.139 Uiso calc R 1
H H77C 0.5948 -0.1707 0.0863 0.139 Uiso calc R 1
C C81 -0.0138(8) 0.1710(7) 0.0537(3) 0.057(2) Uani d . 1
C C82 0.0338(8) 0.1661(7) 0.0054(3) 0.079(3) Uani d . 1
H H82 0.1112 0.2050 -0.0022 0.094 Uiso calc R 1
C C83 -0.0344(13) 0.1023(11) -0.0326(4) 0.116(5) Uani d . 1
H H83 -0.0023 0.0992 -0.0654 0.139 Uiso calc R 1
C C84 -0.1453(13) 0.0462(13) -0.0216(6) 0.136(6) Uani d . 1
H H84 -0.1877 0.0016 -0.0468 0.163 Uiso calc R 1
C C85 -0.1984(11) 0.0517(11) 0.0251(5) 0.120(4) Uani d . 1
H H85 -0.2780 0.0161 0.0316 0.144 Uiso calc R 1
C C86 -0.1287(10) 0.1135(8) 0.0636(3) 0.088(3) Uani d . 1
H H86 -0.1613 0.1151 0.0962 0.105 Uiso calc R 1
C C91 0.4635(7) 0.3974(8) 0.2304(3) 0.056(2) Uani d . 1
C C92 0.5805(9) 0.3409(10) 0.2280(4) 0.105(4) Uani d . 1
H H92 0.5980 0.2731 0.2492 0.126 Uiso calc R 1
C C93 0.6745(11) 0.3822(11) 0.1947(5) 0.125(5) Uani d . 1
H H93 0.7541 0.3430 0.1938 0.150 Uiso calc R 1
C C94 0.6480(11) 0.4818(11) 0.1631(4) 0.107(4) Uani d . 1
H H94 0.7107 0.5117 0.1412 0.128 Uiso calc R 1
C C95 0.5312(9) 0.5363(8) 0.1637(3) 0.081(3) Uani d . 1
H H95 0.5127 0.6016 0.1415 0.097 Uiso calc R 1
C C96 0.4391(7) 0.4953(8) 0.1974(3) 0.067(2) Uani d . 1
H H96 0.3594 0.5343 0.1978 0.081 Uiso calc R 1
N N1 0.2373(5) 0.3445(5) 0.2497(2) 0.0447(15) Uani d . 1
N N2 -0.0569(5) 0.1010(5) 0.2211(2) 0.0442(15) Uani d . 1
N N3 -0.0164(5) 0.3297(5) 0.12360(19) 0.0462(15) Uani d . 1
O O1 -0.1378(5) 0.0870(4) 0.26317(17) 0.0568(14) Uani d . 1
H H1 -0.1726 0.0177 0.2621 0.085 Uiso calc R 1
O O2 0.0736(4) 0.3573(4) 0.16451(15) 0.0469(12) Uani d . 1

loop_
_atom_site_aniso_label
_atom_site_aniso_U_11
_atom_site_aniso_U_22
_atom_site_aniso_U_33
_atom_site_aniso_U_12
_atom_site_aniso_U_13
_atom_site_aniso_U_23
C2 0.077(6) 0.051(5) 0.042(4) -0.012(5) 0.010(5) -0.003(4)
C3 0.074(6) 0.051(5) 0.057(5) -0.007(5) 0.021(5) -0.007(4)
C4 0.041(5) 0.046(4) 0.041(4) 0.004(4) 0.013(4) -0.001(4)
C5 0.049(5) 0.042(5) 0.041(4) -0.001(4) 0.002(4) -0.001(4)
C6 0.058(5) 0.049(4) 0.042(4) 0.000(4) 0.002(4) 0.004(4)
C7 0.058(5) 0.038(4) 0.040(4) -0.008(4) 0.007(4) -0.003(4)
C8 0.042(5) 0.053(5) 0.043(4) 0.000(4) 0.007(4) -0.011(4)
C9 0.056(6) 0.066(6) 0.053(5) 0.005(5) -0.013(5) 0.009(5)
C10 0.106(7) 0.120(7) 0.050(5) -0.019(6) -0.019(5) -0.026(6)
C31 0.050(5) 0.049(5) 0.047(5) 0.000(5) 0.012(4) -0.011(5)
C32 0.055(6) 0.073(7) 0.080(6) 0.004(5) -0.003(5) 0.002(6)
C33 0.085(7) 0.093(7) 0.066(6) 0.027(7) -0.008(5) 0.014(7)
C34 0.116(9) 0.058(7) 0.061(6) 0.011(6) 0.012(6) -0.001(5)
C35 0.114(8) 0.071(7) 0.068(6) -0.005(6) -0.020(6) 0.006(5)
C36 0.087(7) 0.053(5) 0.057(5) 0.004(6) -0.012(5) 0.011(5)
C71 0.064(6) 0.031(5) 0.047(5) -0.004(5) 0.011(4) -0.003(4)
C72 0.061(5) 0.051(5) 0.058(5) 0.005(5) 0.008(5) 0.006(5)
C73 0.063(6) 0.068(6) 0.065(5) 0.010(5) 0.015(5) 0.014(5)
C74 0.081(7) 0.064(6) 0.050(5) 0.031(6) -0.002(5) -0.006(5)
C75 0.107(8) 0.049(5) 0.087(7) 0.016(6) 0.019(6) 0.002(5)
C76 0.078(6) 0.065(6) 0.059(6) -0.004(6) 0.012(5) 0.005(5)
C77 0.100(7) 0.090(7) 0.088(6) 0.042(6) 0.008(6) -0.017(5)
C81 0.057(6) 0.061(5) 0.052(5) 0.012(5) -0.002(5) -0.011(5)
C82 0.086(6) 0.089(6) 0.060(5) 0.029(6) -0.011(5) -0.021(5)
C83 0.174(13) 0.117(11) 0.056(6) 0.065(10) -0.037(8) -0.044(7)
C84 0.132(14) 0.090(10) 0.187(15) 0.019(10) -0.070(13) -0.049(11)
C85 0.089(9) 0.085(8) 0.186(13) 0.013(7) -0.012(10) -0.017(10)
C86 0.094(8) 0.076(7) 0.093(8) -0.010(6) -0.033(7) -0.028(6)
C91 0.037(5) 0.066(6) 0.064(5) 0.013(5) -0.011(4) -0.025(5)
C92 0.062(7) 0.110(8) 0.144(10) 0.024(7) -0.005(7) -0.021(8)
C93 0.056(7) 0.138(12) 0.181(14) 0.028(9) 0.000(8) -0.036(10)
C94 0.064(8) 0.135(11) 0.122(10) -0.025(8) 0.048(7) -0.063(8)
C95 0.083(7) 0.090(7) 0.070(5) -0.012(7) 0.021(6) -0.016(5)
C96 0.048(5) 0.073(6) 0.082(6) 0.001(5) 0.017(5) 0.003(5)
N1 0.044(4) 0.043(3) 0.047(3) -0.001(3) -0.004(3) -0.004(3)
N2 0.044(4) 0.042(3) 0.046(4) 0.000(3) 0.011(3) -0.002(3)
N3 0.052(4) 0.042(4) 0.044(3) -0.003(3) 0.000(3) 0.005(3)
O1 0.062(4) 0.053(4) 0.056(3) -0.015(3) 0.024(3) -0.001(3)
O2 0.052(3) 0.047(3) 0.042(3) -0.001(3) 0.001(3) 0.002(3)

loop_
_atom_type_symbol
_atom_type_description
_atom_type_scat_dispersion_real
_atom_type_scat_dispersion_imag
_atom_type_scat_source
C C 0.0033 0.0016 'International Tables Vol C Tables 4.2.6.8 and 6.1.1.4'
H H 0.0000 0.0000 'International Tables Vol C Tables 4.2.6.8 and 6.1.1.4'
N N 0.0061 0.0033 'International Tables Vol C Tables 4.2.6.8 and 6.1.1.4'
O O 0.0106 0.0060 'International Tables Vol C Tables 4.2.6.8 and 6.1.1.4'

loop_
_geom_angle_atom_site_label_1
_geom_angle_atom_site_label_2
_geom_angle_atom_site_label_3
_geom_angle
N1 C2 C3 111.0(5)
N1 C2 H2A 109.4
C3 C2 H2A 109.4
N1 C2 H2B 109.4
C3 C2 H2B 109.4
H2A C2 H2B 108.0
C4 C3 C2 110.0(6)
C4 C3 H3A 109.7
C2 C3 H3A 109.7
C4 C3 H3B 109.7
C2 C3 H3B 109.7
H3A C3 H3B 108.2
N2 C4 C3 126.6(6)
N2 C4 C5 118.7(6)
C3 C4 C5 114.6(6)
O2 C5 C4 107.6(5)
O2 C5 C6 105.1(5)
C4 C5 C6 108.4(6)
O2 C5 C7 104.4(5)
C4 C5 C7 115.0(5)
C6 C5 C7 115.5(6)
N1 C6 C5 112.6(5)
N1 C6 H6A 109.1
C5 C6 H6A 109.1
N1 C6 H6B 109.1
C5 C6 H6B 109.1
H6A C6 H6B 107.8
C71 C7 C8 112.6(5)
C71 C7 C5 120.6(6)
C8 C7 C5 102.6(5)
C71 C7 H7 106.7
C8 C7 H7 106.7
C5 C7 H7 106.7
N3 C8 C81 113.9(6)
N3 C8 C7 101.9(5)
C81 C8 C7 114.0(5)
N3 C8 H8 108.9
C81 C8 H8 108.9
C7 C8 H8 108.9
N1 C9 C91 112.2(6)
N1 C9 C10 111.5(6)
C91 C9 C10 108.6(6)
N1 C9 H9 108.1
C91 C9 H9 108.1
C10 C9 H9 108.1
C9 C10 H10A 109.5
C9 C10 H10B 109.5
H10A C10 H10B 109.5
C9 C10 H10C 109.5
H10A C10 H10C 109.5
H10B C10 H10C 109.5
C36 C31 C32 118.5(7)
C36 C31 N3 122.3(7)
C32 C31 N3 119.1(7)
C33 C32 C31 121.3(8)
C33 C32 H32 119.4
C31 C32 H32 119.4
C34 C33 C32 120.9(8)
C34 C33 H33 119.5
C32 C33 H33 119.5
C35 C34 C33 118.3(9)
C35 C34 H34 120.9
C33 C34 H34 120.9
C34 C35 C36 122.0(9)
C34 C35 H35 119.0
C36 C35 H35 119.0
C31 C36 C35 119.1(7)
C31 C36 H36 120.5
C35 C36 H36 120.5
C72 C71 C76 115.4(7)
C72 C71 C7 125.2(6)
C76 C71 C7 119.2(7)
C71 C72 C73 121.4(7)
C71 C72 H72 119.3
C73 C72 H72 119.3
C74 C73 C72 121.6(8)
C74 C73 H73 119.2
C72 C73 H73 119.2
C75 C74 C73 117.9(8)
C75 C74 C77 121.9(8)
C73 C74 C77 120.1(9)
C74 C75 C76 120.3(8)
C74 C75 H75 119.8
C76 C75 H75 119.8
C75 C76 C71 123.4(8)
C75 C76 H76 118.3
C71 C76 H76 118.3
C74 C77 H77A 109.5
C74 C77 H77B 109.5
H77A C77 H77B 109.5
C74 C77 H77C 109.5
H77A C77 H77C 109.5
H77B C77 H77C 109.5
C86 C81 C82 118.5(8)
C86 C81 C8 120.5(7)
C82 C81 C8 121.0(8)
C81 C82 C83 120.1(9)
C81 C82 H82 119.9
C83 C82 H82 119.9
C84 C83 C82 119.8(12)
C84 C83 H83 120.1
C82 C83 H83 120.1
C83 C84 C85 122.4(15)
C83 C84 H84 118.8
C85 C84 H84 118.8
C84 C85 C86 117.8(13)
C84 C85 H85 121.1
C86 C85 H85 121.1
C81 C86 C85 121.3(10)
C81 C86 H86 119.3
C85 C86 H86 119.3
C92 C91 C96 117.8(9)
C92 C91 C9 121.1(9)
C96 C91 C9 121.0(7)
C91 C92 C93 121.7(11)
C91 C92 H92 119.1
C93 C92 H92 119.1
C94 C93 C92 119.0(12)
C94 C93 H93 120.5
C92 C93 H93 120.5
C95 C94 C93 120.1(12)
C95 C94 H94 119.9
C93 C94 H94 119.9
C94 C95 C96 120.3(9)
C94 C95 H95 119.9
C96 C95 H95 119.9
C91 C96 C95 121.0(8)
C91 C96 H96 119.5
C95 C96 H96 119.5
C2 N1 C9 110.2(5)
C2 N1 C6 108.2(5)
C9 N1 C6 110.5(5)
C4 N2 O1 110.3(5)
C31 N3 O2 107.8(5)
C31 N3 C8 117.4(5)
O2 N3 C8 99.8(5)
N2 O1 H1 109.5
C5 O2 N3 103.8(4)

loop_
_geom_bond_atom_site_label_1
_geom_bond_atom_site_label_2
_geom_bond_distance
C2 N1 1.480(7)
C2 C3 1.518(8)
C2 H2A 0.97
C2 H2B 0.97
C3 C4 1.482(8)
C3 H3A 0.97
C3 H3B 0.97
C4 N2 1.282(7)
C4 C5 1.520(8)
C5 O2 1.460(7)
C5 C6 1.521(8)
C5 C7 1.557(8)
C6 N1 1.485(7)
C6 H6A 0.97
C6 H6B 0.97
C7 C71 1.491(8)
C7 C8 1.537(8)
C7 H7 0.98
C8 N3 1.487(7)
C8 C81 1.496(9)
C8 H8 0.98
C9 N1 1.481(7)
C9 C91 1.508(9)
C9 C10 1.534(8)
C9 H9 0.98
C10 H10A 0.96
C10 H10B 0.96
C10 H10C 0.96
C31 C36 1.368(8)
C31 C32 1.393(9)
C31 N3 1.422(8)
C32 C33 1.369(10)
C32 H32 0.93
C33 C34 1.366(10)
C33 H33 0.93
C34 C35 1.365(10)
C34 H34 0.93
C35 C36 1.405(10)
C35 H35 0.93
C36 H36 0.93
C71 C72 1.383(8)
C71 C76 1.390(8)
C72 C73 1.393(9)
C72 H72 0.93
C73 C74 1.374(9)
C73 H73 0.93
C74 C75 1.367(10)
C74 C77 1.529(9)
C75 C76 1.377(10)
C75 H75 0.93
C76 H76 0.93
C77 H77A 0.96
C77 H77B 0.96
C77 H77C 0.96
C81 C86 1.371(10)
C81 C82 1.374(8)
C82 C83 1.406(11)
C82 H82 0.93
C83 C84 1.335(14)
C83 H83 0.93
C84 C85 1.358(15)
C84 H84 0.93
C85 C86 1.412(12)
C85 H85 0.93
C86 H86 0.93
C91 C92 1.362(10)
C91 C96 1.379(9)
C92 C93 1.391(13)
C92 H92 0.93
C93 C94 1.374(13)
C93 H93 0.93
C94 C95 1.350(11)
C94 H94 0.93
C95 C96 1.382(9)
C95 H95 0.93
C96 H96 0.93
N2 O1 1.406(6)
N3 O2 1.464(6)
O1 H1 0.82

loop_
_geom_hbond_atom_site_label_D
_geom_hbond_atom_site_label_H
_geom_hbond_atom_site_label_A
_geom_hbond_site_symmetry_A
_geom_hbond_distance_DH
_geom_hbond_distance_HA
_geom_hbond_distance_DA
_geom_hbond_angle_DHA
O1 H1 N1 4_545 0.82 1.98 2.791(6) 170
C3 H3B N2 4 0.97 2.61 3.353(8) 133
C96 H96 O1 4 0.93 2.60 3.456(9) 154
C94 H94 Cg1 1_655 0.93 2.80 3.721(11) 170

loop_
_geom_torsion_atom_site_label_1
_geom_torsion_atom_site_label_2
_geom_torsion_atom_site_label_3
_geom_torsion_atom_site_label_4
_geom_torsion
N1 C2 C3 C4 57.3(8)
C2 C3 C4 N2 123.3(8)
C2 C3 C4 C5 -52.3(7)
N2 C4 C5 O2 121.4(6)
C3 C4 C5 O2 -62.5(7)
N2 C4 C5 C6 -125.4(6)
C3 C4 C5 C6 50.6(8)
N2 C4 C5 C7 5.6(9)
C3 C4 C5 C7 -178.4(5)
O2 C5 C6 N1 60.0(6)
C4 C5 C6 N1 -54.9(7)
C7 C5 C6 N1 174.4(5)
O2 C5 C7 C71 123.6(6)
C4 C5 C7 C71 -118.7(7)
C6 C5 C7 C71 8.8(9)
O2 C5 C7 C8 -2.5(7)
C4 C5 C7 C8 115.2(6)
C6 C5 C7 C8 -117.3(6)
C71 C7 C8 N3 -159.2(5)
C5 C7 C8 N3 -28.1(6)
C71 C7 C8 C81 77.7(7)
C5 C7 C8 C81 -151.2(6)
C36 C31 C32 C33 -0.2(11)
N3 C31 C32 C33 174.9(7)
C31 C32 C33 C34 -0.3(13)
C32 C33 C34 C35 1.2(13)
C33 C34 C35 C36 -1.7(13)
C32 C31 C36 C35 -0.3(11)
N3 C31 C36 C35 -175.1(7)
C34 C35 C36 C31 1.2(13)
C8 C7 C71 C72 42.9(9)
C5 C7 C71 C72 -78.4(9)
C8 C7 C71 C76 -131.6(7)
C5 C7 C71 C76 107.0(8)
C76 C71 C72 C73 2.1(11)
C7 C71 C72 C73 -172.6(7)
C71 C72 C73 C74 -1.2(12)
C72 C73 C74 C75 0.1(13)
C72 C73 C74 C77 177.1(6)
C73 C74 C75 C76 0.1(13)
C77 C74 C75 C76 -176.8(7)
C74 C75 C76 C71 0.9(13)
C72 C71 C76 C75 -1.9(12)
C7 C71 C76 C75 173.1(7)
N3 C8 C81 C86 -53.8(9)
C7 C8 C81 C86 62.6(9)
N3 C8 C81 C82 128.0(7)
C7 C8 C81 C82 -115.7(8)
C86 C81 C82 C83 -0.5(12)
C8 C81 C82 C83 177.8(7)
C81 C82 C83 C84 -0.2(16)
C82 C83 C84 C85 2(2)
C83 C84 C85 C86 -4(2)
C82 C81 C86 C85 -0.9(13)
C8 C81 C86 C85 -179.2(8)
C84 C85 C86 C81 2.9(16)
N1 C9 C91 C92 -135.1(7)
C10 C9 C91 C92 101.2(9)
N1 C9 C91 C96 49.8(9)
C10 C9 C91 C96 -73.9(8)
C96 C91 C92 C93 2.0(13)
C9 C91 C92 C93 -173.3(9)
C91 C92 C93 C94 -0.6(17)
C92 C93 C94 C95 -1.6(17)
C93 C94 C95 C96 2.3(15)
C92 C91 C96 C95 -1.2(11)
C9 C91 C96 C95 174.0(7)
C94 C95 C96 C91 -0.9(12)
C3 C2 N1 C9 177.5(6)
C3 C2 N1 C6 -61.6(7)
C91 C9 N1 C2 175.9(6)
C10 C9 N1 C2 -62.0(7)
C91 C9 N1 C6 56.3(7)
C10 C9 N1 C6 178.4(5)
C5 C6 N1 C2 61.5(7)
C5 C6 N1 C9 -177.8(6)
C3 C4 N2 O1 3.8(9)
C5 C4 N2 O1 179.3(5)
C36 C31 N3 O2 1.4(8)
C32 C31 N3 O2 -173.4(6)
C36 C31 N3 C8 -110.1(7)
C32 C31 N3 C8 75.0(8)
C81 C8 N3 C31 -72.3(8)
C7 C8 N3 C31 164.5(6)
C81 C8 N3 O2 171.7(5)
C7 C8 N3 O2 48.5(5)
C4 C5 O2 N3 -89.7(5)
C6 C5 O2 N3 154.9(4)
C7 C5 O2 N3 33.0(6)
C31 N3 O2 C5 -174.5(5)
C8 N3 O2 C5 -51.4(5)

loop_
_cod_related_entry_id
_cod_related_entry_database
_cod_related_entry_code
1 ChemSpider 30655446
